data_2007602
loop_
_publ_author_name
'Abboud, Khalil A.'
'Xu, Cheng'
'Drago, Russell S.'

_publ_section_title
;
 Triaqua(pyridine-2,6-dipicolinato-<i>O</i>,<i>N</i>,<i>O</i>')iron(III)
 Bis(pyridine-2,6-dipicolinato-<i>O</i>,<i>N</i>,<i>O</i>')iron(III)
 Hexahydrate: an Unusual Ion-Pair Compound
;
_journal_issue 9
_journal_name_full 'Acta Crystallographica Section C'
_journal_page_first 1270
_journal_page_last 1273
_journal_paper_doi 10.1107/S0108270198000183
_journal_volume 54
_journal_year 1998
_chemical_formula_iupac '[Fe (C7 H3 N1 O4) (H2 O1)3][Fe (C7 H3 N1 O4)2], 6H2 O1'
_chemical_formula_moiety '[C7H9NO7Fe] +, [C14H6N2O8Fe] -, 6H2O'
_chemical_formula_sum 'C21 H27 Fe2 N3 O21'
_chemical_formula_weight 769.16
_chemical_name_systematic ?
_space_group_IT_number 2
_symmetry_cell_setting triclinic
_symmetry_space_group_name_Hall '-P 1'
_symmetry_space_group_name_H-M 'P -1'
_audit_creation_method SHELXL-97
_cell_angle_alpha 74.75(3)
_cell_angle_beta 87.29(3)
_cell_angle_gamma 83.16(3)
_cell_formula_units_Z 2
_cell_length_a 8.582(2)
_cell_length_b 11.313(2)
_cell_length_c 16.251(3)
_cell_measurement_reflns_used 40
_cell_measurement_temperature 293(2)
_cell_measurement_theta_max 11
_cell_measurement_theta_min 10
_cell_volume 1511.2(6)
_computing_cell_refinement P3/PC
_computing_data_collection 'P3/PC (Siemens 1993)'
_computing_data_reduction 'SHELXTL-Plus (Sheldrick, 1990)'
_computing_molecular_graphics 'SHELXTL (Sheldrick, 1995)'
_computing_publication_material SHELX97
_computing_structure_refinement SHELX97
_computing_structure_solution 'SHELX97 (Sheldrick, 1997)'
_diffrn_ambient_temperature 293(2)
_diffrn_measured_fraction_theta_full 0.999
_diffrn_measured_fraction_theta_max 0.999
_diffrn_measurement_device 'Siemens P3/PC'
_diffrn_measurement_method \w
_diffrn_radiation_monochromator graphite
_diffrn_radiation_source 'normal-focus sealed tube'
_diffrn_radiation_type MoK\a
_diffrn_radiation_wavelength 0.71073
_diffrn_reflns_av_R_equivalents 0.015
_diffrn_reflns_av_sigmaI/netI 0.022
_diffrn_reflns_limit_h_max 10
_diffrn_reflns_limit_h_min 0
_diffrn_reflns_limit_k_max 13
_diffrn_reflns_limit_k_min -13
_diffrn_reflns_limit_l_max 19
_diffrn_reflns_limit_l_min -19
_diffrn_reflns_number 5714
_diffrn_reflns_theta_full 25.00
_diffrn_reflns_theta_max 25
_diffrn_reflns_theta_min 1.5
_diffrn_standards_decay_% <1
_diffrn_standards_interval_count 100
_diffrn_standards_number 4
_exptl_absorpt_coefficient_mu 1.056
_exptl_absorpt_correction_T_max 0.783
_exptl_absorpt_correction_T_min 0.638
_exptl_absorpt_correction_type 'integration based on measured crystal faces (Sheldrick, 1995)'
_exptl_crystal_colour Green
_exptl_crystal_density_diffrn 1.690
_exptl_crystal_density_method 'not measured'
_exptl_crystal_description prism
_exptl_crystal_F_000 788
_exptl_crystal_size_max 0.57
_exptl_crystal_size_mid 0.43
_exptl_crystal_size_min 0.27
_refine_diff_density_max 0.568
_refine_diff_density_min -0.566
_refine_ls_extinction_coef 0.0058(8)
_refine_ls_extinction_method SHELXL97
_refine_ls_goodness_of_fit_ref 1.037
_refine_ls_hydrogen_treatment 'H atoms: see below'
_refine_ls_matrix_type full
_refine_ls_number_parameters 448
_refine_ls_number_reflns 5323
_refine_ls_number_restraints 0
_refine_ls_restrained_S_all 1.037
_refine_ls_R_factor_all 0.045
_refine_ls_R_factor_gt 0.035
_refine_ls_shift/su_max 0.001
_refine_ls_shift/su_mean 0.000
_refine_ls_structure_factor_coef Fsqd
_refine_ls_weighting_details 'w = 1/[\s^2^(Fo^2^)+(0.0547P)^2^+0.5498P] where P = (Fo^2^+2Fc^2^)/3'
_refine_ls_weighting_scheme calc
_refine_ls_wR_factor_obs .092
_refine_ls_wR_factor_ref 0.097
_reflns_number_gt 4326
_reflns_number_total 5323
_reflns_threshold_expression I>2\s(I)
_cod_data_source_file fg1421.cif
_cod_data_source_block fg1421
_cod_depositor_comments
;
The following automatic conversions were performed:
'_symmetry_cell_setting' value 'Triclinic' changed to 'triclinic'
according to '/home/saulius/struct/CIF-dictionaries/cif_core.dic'
dictionary named 'cif_core.dic' version 2.4.1 from 2010-06-29.

Automatic conversion script
Id: cif_fix_enum 1527 2010-12-29 10:47:43Z saulius 

The following automatic conversions were performed:

'_symmetry_cell_setting' value 'Triclinic' changed to 'triclinic'
according to /home/saulius/struct/CIF-dictionaries/cif_core.dic
dictionary named 'cif_core.dic' version 2.4.1 from 2010-06-29.

Automatic conversion script
Id: cif_fix_values 1715 2011-07-08 13:25:40Z adriana 

The following automatic conversions were performed:

'_refine_ls_weighting_scheme' value 'calc w =
1/[\s^2^(Fo^2^)+(0.0547P)^2^+0.5498P] where P = (Fo^2^+2Fc^2^)/3' was
changed to 'calc'. New tag '_refine_ls_weighting_details' was
created. The value of the new tag was set to 'w =
1/[\s^2^(Fo^2^)+(0.0547P)^2^+0.5498P] where P = (Fo^2^+2Fc^2^)/3'.

Automatic conversion script
Id: cif_fix_values 3143 2015-03-26 13:38:13Z robertas 
;
_cod_original_cell_volume 1511.2(5)
_cod_original_sg_symbol_H-M P-1
_cod_original_formula_sum 'C21 H27 N3 O21 Fe2'
_cod_database_code 2007602

loop_
_symmetry_equiv_pos_as_xyz
'x, y, z'
'-x, -y, -z'

loop_
_atom_site_label
_atom_site_fract_x
_atom_site_fract_y
_atom_site_fract_z
_atom_site_U_iso_or_equiv
_atom_site_adp_type
_atom_site_calc_flag
_atom_site_refinement_flags
_atom_site_occupancy
_atom_site_disorder_assembly
_atom_site_disorder_group
_atom_site_type_symbol
Fe1 .04971(4) .15199(3) -.75895(2) .03209(12) Uani d . 1 . . Fe
N1 .0910(2) .1408(2) -.63319(13) .0323(5) Uani d . 1 . . N
O1A -.1605(2) .21130(18) -.71428(12) .0396(4) Uani d . 1 . . O
O1B -.2947(2) .2563(2) -.60324(14) .0598(6) Uani d . 1 . . O
C1 -.1754(3) .2200(3) -.63671(18) .0395(6) Uani d . 1 . . C
C2 -.0248(3) .1790(3) -.58626(16) .0362(6) Uani d . 1 . . C
C3 -.0007(3) .1774(3) -.50311(18) .0476(7) Uani d . 1 . . C
H3 -.0812 .2045 -.4699 .057 Uiso calc R 1 . . H
C4 .1477(4) .1340(3) -.47002(19) .0525(8) Uani d . 1 . . C
H4 .1673 .1324 -.4139 .063 Uiso calc R 1 . . H
C5 .2662(3) .0932(3) -.51967(18) .0477(7) Uani d . 1 . . C
H5 .3654 .0628 -.4976 .057 Uiso calc R 1 . . H
C6 .2336(3) .0987(2) -.60287(17) .0349(6) Uani d . 1 . . C
O7A .2763(2) .08303(18) -.74373(12) .0394(4) Uani d . 1 . . O
O7B .4753(2) .0143(2) -.65303(14) .0569(6) Uani d . 1 . . O
C7 .3414(3) .0614(3) -.67046(18) .0382(6) Uani d . 1 . . C
O15 .0178(4) .1637(3) -.88025(15) .0618(7) Uani d . 1 . . O
H15A .036(5) .224(5) -.932(3) .108(17) Uiso d . 1 . . H
H15B .001(5) .112(4) -.890(3) .067(15) Uiso d . 1 . . H
O16 .0940(3) .3282(2) -.79892(16) .0517(6) Uani d . 1 . . O
H16B .036(5) .378(4) -.790(2) .061(12) Uiso d . 1 . . H
H16A .145(5) .362(3) -.835(2) .062(12) Uiso d . 1 . . H
O17 -.0138(3) -.0170(2) -.73597(14) .0442(5) Uani d . 1 . . O
H17B -.107(5) -.044(4) -.739(3) .087(14) Uiso d . 1 . . H
H17A .047(4) -.068(3) -.7219(19) .037(9) Uiso d . 1 . . H
Fe2 .50268(5) .66205(4) -.82829(2) .03674(13) Uani d . 1 . . Fe
N2 .4639(3) .70455(19) -.95704(13) .0329(5) Uani d . 1 . . N
N2' .5541(3) .63993(19) -.70258(13) .0329(5) Uani d . 1 . . N
O8A .6094(2) .81671(18) -.87603(12) .0458(5) Uani d . 1 . . O
O8B .6796(3) .9547(2) -.99356(16) .0632(6) Uani d . 1 . . O
O8'A .7096(2) .55208(19) -.81228(13) .0467(5) Uani d . 1 . . O
O8'B .9159(2) .4797(2) -.72726(16) .0593(6) Uani d . 1 . . O
C8' .7830(3) .5321(3) -.74216(19) .0424(7) Uani d . 1 . . C
C8 .6121(4) .8659(3) -.95751(19) .0443(7) Uani d . 1 . . C
C9' .6905(3) .5796(2) -.67347(18) .0382(6) Uani d . 1 . . C
C9 .5226(3) .8020(2) -1.00725(17) .0364(6) Uani d . 1 . . C
C10 .4982(4) .8343(3) -1.09434(17) .0435(7) Uani d . 1 . . C
H10 .5410 .9016 -1.1301 .052 Uiso calc R 1 . . H
C10' .7322(4) .5682(3) -.5907(2) .0534(8) Uani d . 1 . . C
H10' .8280 .5264 -.5698 .064 Uiso calc R 1 . . H
C11 .4088(4) .7638(3) -1.12650(18) .0459(7) Uani d . 1 . . C
H11 .3896 .7844 -1.1847 .055 Uiso calc R 1 . . H
C11' .6275(4) .6207(3) -.53971(19) .0581(9) Uani d . 1 . . C
H11' .6529 .6137 -.4835 .070 Uiso calc R 1 . . H
C12 .3475(3) .6628(3) -1.07330(16) .0398(6) Uani d . 1 . . C
H12 .2865 .6154 -1.0947 .048 Uiso calc R 1 . . H
C12' .4855(4) .6834(3) -.57113(18) .0482(7) Uani d . 1 . . C
H12' .4149 .7193 -.5372 .058 Uiso calc R 1 . . H
C13 .3795(3) .6343(2) -.98722(16) .0338(6) Uani d . 1 . . C
C13' .4525(3) .6909(2) -.65457(16) .0360(6) Uani d . 1 . . C
O14A .3792(2) .52749(18) -.84280(11) .0430(5) Uani d . 1 . . O
O14B .2565(2) .45126(19) -.93200(13) .0486(5) Uani d . 1 . . O
C14 .3319(3) .5288(3) -.91713(17) .0373(6) Uani d . 1 . . C
O14C .3132(2) .74962(19) -.78178(12) .0453(5) Uani d . 1 . . O
O14D .2006(2) .8042(2) -.66865(13) .0519(5) Uani d . 1 . . O
C14' .3081(3) .7540(2) -.70358(17) .0379(6) Uani d . 1 . . C
O18 -.2903(2) -.0834(2) -.74401(14) .0537(6) Uani d . 1 . . O
H18A -.3702 -.0425 -.7250 .080 Uiso d R 1 . . H
H18B -.3196 -.1027 -.7864 .080 Uiso d R 1 . . H
O19 .0600(4) .3384(3) -1.01567(17) .0983(11) Uani d . 1 . . O
H19A .0209 .3642 -1.0658 .147 Uiso d R 1 . . H
H19B .1251 .3889 -1.0180 .147 Uiso d R 1 . . H
O20 .4119(3) .3421(3) -.67664(18) .0956(10) Uani d . 1 . . O
H20A .4206 .3655 -.7254 .143 Uiso d R 1 . . H
H20B .4929 .3249 -.6638 .143 Uiso d R 1 . . H
O21 -.1749(5) .4996(4) -.3703(2) .1307(14) Uani d . 1 . . O
H21A -.0767 .4973 -.3346 .196 Uiso d R 1 . . H
H21B -.2821 .5571 -.3419 .196 Uiso d R 1 . . H
O22 -.0131(5) .2686(4) -1.1585(3) .1380(15) Uani d . 1 . . O
H22A -.1328 .2641 -1.1819 .207 Uiso d R 1 . . H
H22B .0114 .2066 -1.1164 .207 Uiso d R 1 . . H
O23 .9310(5) .9836(4) -.9262(3) .1039(13) Uiso d P .80(3) A 1 O
O23' 1.071(2) .9299(17) -.9174(12) .110(5) Uiso d P .20(3) B 2 O

loop_
_atom_site_aniso_label
_atom_site_aniso_U_11
_atom_site_aniso_U_22
_atom_site_aniso_U_33
_atom_site_aniso_U_12
_atom_site_aniso_U_13
_atom_site_aniso_U_23
Fe1 .0307(2) .0379(2) .0277(2) .00056(15) .00114(14) -.01077(16)
N1 .0267(11) .0391(12) .0296(11) .0003(9) .0009(8) -.0082(9)
O1A .0293(9) .0518(12) .0370(10) .0044(8) -.0015(8) -.0140(9)
O1B .0353(11) .0915(18) .0534(13) .0134(11) .0041(10) -.0304(13)
C1 .0308(14) .0468(16) .0415(16) .0014(12) .0044(12) -.0158(13)
C2 .0329(14) .0444(15) .0307(14) -.0025(12) .0071(11) -.0108(12)
C3 .0427(16) .068(2) .0336(15) -.0026(15) .0091(12) -.0196(14)
C4 .0509(18) .077(2) .0308(15) -.0058(16) -.0039(13) -.0154(15)
C5 .0375(15) .066(2) .0374(15) -.0028(14) -.0064(12) -.0103(14)
C6 .0284(13) .0401(15) .0351(14) -.0027(11) .0006(10) -.0087(11)
O7A .0307(9) .0513(12) .0368(10) .0011(8) .0055(8) -.0159(9)
O7B .0301(11) .0796(16) .0621(14) .0115(10) -.0036(9) -.0276(12)
C7 .0289(14) .0433(16) .0425(16) -.0017(12) .0034(12) -.0131(13)
O15 .095(2) .0608(17) .0319(12) -.0170(15) -.0068(12) -.0115(12)
O16 .0623(15) .0366(12) .0538(14) -.0029(11) .0214(12) -.0125(11)
O17 .0344(11) .0364(12) .0595(14) -.0007(10) -.0067(10) -.0091(10)
Fe2 .0451(2) .0405(2) .0252(2) .00126(17) -.00138(16) -.01192(16)
N2 .0404(12) .0318(11) .0260(11) -.0011(9) .0025(9) -.0085(9)
N2' .0385(12) .0323(11) .0280(11) .0040(9) -.0020(9) -.0112(9)
O8A .0582(13) .0439(11) .0402(11) -.0100(10) -.0020(9) -.0174(9)
O8B .0769(16) .0463(13) .0683(15) -.0257(12) .0068(12) -.0113(11)
O8'A .0477(12) .0530(12) .0431(11) .0081(10) -.0002(9) -.0250(10)
O8'B .0431(12) .0642(15) .0767(16) .0149(11) -.0077(11) -.0368(13)
C8' .0393(16) .0380(15) .0539(18) .0027(13) -.0011(13) -.0218(14)
C8 .0487(17) .0371(16) .0478(17) -.0018(13) .0028(13) -.0139(13)
C9' .0401(15) .0346(14) .0403(15) .0041(12) -.0060(12) -.0130(12)
C9 .0420(15) .0322(14) .0335(14) -.0006(11) .0050(11) -.0085(11)
C10 .0522(17) .0403(16) .0322(14) .0002(13) .0059(12) -.0026(12)
C10' .0556(19) .0555(19) .0479(18) .0141(15) -.0203(15) -.0170(15)
C11 .0577(18) .0505(18) .0264(14) .0049(14) -.0052(12) -.0085(13)
C11' .073(2) .069(2) .0324(16) .0073(18) -.0156(15) -.0180(15)
C12 .0436(15) .0455(16) .0311(14) .0023(13) -.0064(12) -.0134(12)
C12' .0596(19) .0543(18) .0311(14) .0073(15) .0008(13) -.0184(13)
C13 .0366(14) .0356(14) .0297(13) -.0001(11) .0003(10) -.0113(11)
C13' .0442(15) .0336(14) .0292(13) .0031(12) .0004(11) -.0100(11)
O14A .0579(12) .0413(11) .0276(9) -.0096(9) .0001(8) -.0033(8)
O14B .0525(12) .0472(12) .0485(12) -.0166(10) .0001(10) -.0120(10)
C14 .0366(14) .0384(15) .0362(15) .0006(12) .0021(11) -.0109(12)
O14C .0435(11) .0562(13) .0330(10) .0126(9) -.0064(8) -.0129(9)
O14D .0501(12) .0552(13) .0441(12) .0164(10) .0070(9) -.0130(10)
C14' .0410(15) .0362(15) .0339(14) .0038(12) .0033(12) -.0089(12)
O18 .0367(11) .0767(15) .0599(13) -.0094(10) .0013(9) -.0383(12)
O19 .129(3) .108(2) .0575(17) -.056(2) -.0122(17) .0005(16)
O20 .0650(18) .114(2) .079(2) -.0011(16) -.0165(15) .0236(18)
O21 .111(3) .166(4) .121(3) .008(3) -.047(2) -.050(3)
O22 .121(3) .171(4) .138(3) -.040(3) -.038(3) -.052(3)

loop_
_atom_type_symbol
_atom_type_description
_atom_type_scat_dispersion_real
_atom_type_scat_dispersion_imag
_atom_type_scat_source
C C 0.0033 0.0016 'International Tables Vol C Tables 4.2.6.8 and 6.1.1.4'
H H 0.0000 0.0000 'International Tables Vol C Tables 4.2.6.8 and 6.1.1.4'
N N 0.0061 0.0033 'International Tables Vol C Tables 4.2.6.8 and 6.1.1.4'
O O 0.0106 0.0060 'International Tables Vol C Tables 4.2.6.8 and 6.1.1.4'
Fe Fe 0.3463 0.8444 'International Tables Vol C Tables 4.2.6.8 and 6.1.1.4'

loop_
_geom_angle_atom_site_label_1
_geom_angle_atom_site_label_2
_geom_angle_atom_site_label_3
_geom_angle
O15 Fe1 O17 86.12(12)
O15 Fe1 O16 85.68(12)
O17 Fe1 O16 170.95(10)
O15 Fe1 O7A 102.23(11)
O17 Fe1 O7A 90.59(10)
O16 Fe1 O7A 94.88(10)
O15 Fe1 O1A 105.49(11)
O17 Fe1 O1A 90.16(9)
O16 Fe1 O1A 88.35(10)
O7A Fe1 O1A 152.26(8)
O15 Fe1 N1 178.03(11)
O17 Fe1 N1 94.88(9)
O16 Fe1 N1 93.44(10)
O7A Fe1 N1 76.08(8)
O1A Fe1 N1 76.23(8)
C2 N1 C6 122.5(2)
C2 N1 Fe1 118.68(17)
C6 N1 Fe1 118.77(17)
C1 O1A Fe1 120.18(16)
O1B C1 O1A 126.1(3)
O1B C1 C2 120.3(2)
O1A C1 C2 113.6(2)
N1 C2 C3 120.6(2)
N1 C2 C1 111.2(2)
C3 C2 C1 128.2(2)
C2 C3 C4 118.0(3)
C2 C3 H3 121.0
C4 C3 H3 121.0
C5 C4 C3 120.6(3)
C5 C4 H4 119.7
C3 C4 H4 119.7
C6 C5 C4 118.1(3)
C6 C5 H5 120.9
C4 C5 H5 120.9
N1 C6 C5 120.2(2)
N1 C6 C7 110.9(2)
C5 C6 C7 128.8(2)
C7 O7A Fe1 120.56(16)
O7B C7 O7A 126.0(3)
O7B C7 C6 120.4(3)
O7A C7 C6 113.6(2)
Fe1 O15 H15A 133(3)
Fe1 O15 H15B 116(4)
H15A O15 H15B 109(4)
Fe1 O16 H16B 120(3)
Fe1 O16 H16A 132(3)
H16B O16 H16A 104(4)
Fe1 O17 H17B 131(3)
Fe1 O17 H17A 117(2)
H17B O17 H17A 111(4)
O14C Fe2 O14A 92.48(9)
O14C Fe2 O8A 94.69(9)
O14A Fe2 O8A 151.68(8)
O14C Fe2 O8'A 151.59(8)
O14A Fe2 O8'A 93.82(9)
O8A Fe2 O8'A 92.77(9)
O14C Fe2 N2 103.88(8)
O14A Fe2 N2 75.65(8)
O8A Fe2 N2 76.04(8)
O8'A Fe2 N2 104.52(9)
O14C Fe2 N2' 75.79(8)
O14A Fe2 N2' 111.55(8)
O8A Fe2 N2' 96.77(9)
O8'A Fe2 N2' 76.13(9)
N2 Fe2 N2' 172.78(9)
C9 N2 C13 122.2(2)
C9 N2 Fe2 118.74(18)
C13 N2 Fe2 119.10(17)
C9' N2' C13' 122.3(2)
C9' N2' Fe2 118.74(18)
C13' N2' Fe2 118.84(18)
C8 O8A Fe2 119.86(18)
C8' O8'A Fe2 119.23(17)
O8'B C8' O8'A 126.3(3)
O8'B C8' C9' 119.5(3)
O8'A C8' C9' 114.2(2)
O8B C8 O8A 125.5(3)
O8B C8 C9 120.9(3)
O8A C8 C9 113.6(2)
N2' C9' C10' 120.3(3)
N2' C9' C8' 111.0(2)
C10' C9' C8' 128.7(3)
N2 C9 C10 120.5(3)
N2 C9 C8 111.7(2)
C10 C9 C8 127.8(3)
C11 C10 C9 118.1(3)
C11 C10 H10 121.0
C9 C10 H10 121.0
C9' C10' C11' 118.1(3)
C9' C10' H10' 121.0
C11' C10' H10' 121.0
C10 C11 C12 120.8(3)
C10 C11 H11 119.6
C12 C11 H11 119.6
C10' C11' C12' 120.8(3)
C10' C11' H11' 119.6
C12' C11' H11' 119.6
C11 C12 C13 118.0(3)
C11 C12 H12 121.0
C13 C12 H12 121.0
C13' C12' C11' 117.6(3)
C13' C12' H12' 121.2
C11' C12' H12' 121.2
N2 C13 C12 120.4(2)
N2 C13 C14 111.0(2)
C12 C13 C14 128.6(2)
N2' C13' C12' 120.8(3)
N2' C13' C14' 111.3(2)
C12' C13' C14' 127.9(2)
C14 O14A Fe2 120.24(17)
O14B C14 O14A 124.8(3)
O14B C14 C13 121.2(2)
O14A C14 C13 114.0(2)
C14' O14C Fe2 120.24(17)
O14D C14' O14C 126.0(3)
O14D C14' C13' 120.2(2)
O14C C14' C13' 113.8(2)
H18A O18 H18B 107.7
H19A O19 H19B 101.2
H20A O20 H20B 101.9
H21A O21 H21B 107.0
H22A O22 H22B 110.2

loop_
_geom_bond_atom_site_label_1
_geom_bond_atom_site_label_2
_geom_bond_site_symmetry_2
_geom_bond_distance
_geom_bond_publ_flag
Fe1 O15 . 1.971(2) yes
Fe1 O16 . 2.004(2) yes
Fe1 O17 . 1.987(2) yes
Fe1 O1A . 2.019(2) yes
Fe1 O7A . 2.008(2) yes
Fe1 N1 . 2.059(2) yes
N1 C2 . 1.324(3) ?
N1 C6 . 1.328(3) ?
O1A C1 . 1.289(3) ?
O1B C1 . 1.216(3) ?
C1 C2 . 1.521(4) ?
C2 C3 . 1.372(4) ?
C3 C4 . 1.388(4) ?
C3 H3 . .9300 ?
C4 C5 . 1.380(4) ?
C4 H4 . .9300 ?
C5 C6 . 1.378(4) ?
C5 H5 . .9300 ?
C6 C7 . 1.515(4) ?
O7A C7 . 1.291(3) ?
O7B C7 . 1.221(3) ?
O15 H15A . .95(5) ?
O15 H15B . .68(4) ?
O16 H16B . .75(4) ?
O16 H16A . .77(4) ?
O17 H17B . .90(4) ?
O17 H17A . .73(3) ?
Fe2 O8A . 2.025(2) yes
Fe2 O8'A . 2.028(2) yes
Fe2 O14A . 2.023(2) yes
Fe2 O14C . 2.023(2) yes
Fe2 N2 . 2.054(2) yes
Fe2 N2' . 2.054(2) yes
N2 C9 . 1.325(3) ?
N2 C13 . 1.331(3) ?
N2' C9' . 1.324(3) ?
N2' C13' . 1.324(3) ?
O8A C8 . 1.295(3) ?
O8B C8 . 1.219(4) ?
O8'A C8' . 1.282(3) ?
O8'B C8' . 1.225(3) ?
C8' C9' . 1.515(4) ?
C8 C9 . 1.504(4) ?
C9' C10' . 1.377(4) ?
C9 C10 . 1.385(4) ?
C10 C11 . 1.379(4) ?
C10 H10 . .9300 ?
C10' C11' . 1.382(5) ?
C10' H10' . .9300 ?
C11 C12 . 1.382(4) ?
C11 H11 . .9300 ?
C11' C12' . 1.383(5) ?
C11' H11' . .9300 ?
C12 C13 . 1.384(4) ?
C12 H12 . .9300 ?
C12' C13' . 1.377(4) ?
C12' H12' . .9300 ?
C13 C14 . 1.499(4) ?
C13' C14' . 1.505(4) ?
O14A C14 . 1.288(3) ?
O14B C14 . 1.228(3) ?
O14C C14' . 1.283(3) ?
O14D C14' . 1.221(3) ?
O18 H18A . .8721 ?
O18 H18B . .8326 ?
O19 H19A . .8600 ?
O19 H19B . .8375 ?
O20 H20A . .7693 ?
O20 H20B . .7246 ?
O21 H21A . 1.0398 ?
O21 H21B . 1.2074 ?
O22 H22A . 1.1233 ?
O22 H22B . .8549 ?

loop_
_geom_hbond_atom_site_label_D
_geom_hbond_atom_site_label_H
_geom_hbond_atom_site_label_A
_geom_hbond_site_symmetry_A
_geom_hbond_distance_DH
_geom_hbond_distance_HA
_geom_hbond_distance_DA
_geom_hbond_angle_DHA
O15 H15A O19 . 0.95(5) 1.64(5) 2.587(4) 175(4)
O15 H15B O23 1_445 0.68(4) 1.87(4) 2.55(2) 171(5)
O15 H15B O23' 1_445 0.68(4) 2.23(5) 2.85(2) 153(5)
O16 H16B O8'B 1_455 0.75(4) 1.91(4) 2.625(3) 160(4)
O16 H16A O14B . 0.77(4) 1.91(4) 2.675(3) 175(4)
O17 H17B O18 . 0.90(4) 1.70(4) 2.592(3) 176(4)
O17 H17A O14D 1_545 0.73(3) 1.89(3) 2.610(3) 171(3)
O18 H18A O7B 1_455 0.87 1.89 2.739(3) 163
O18 H18B O8A 1_445 0.83 2.06 2.881(3) 169
O19 H19A O22 . 0.86 2.12 2.762(5) 131
O19 H19B O14B . 0.84 2.14 2.822(4) 138
O20 H20A O14A . 0.77 2.28 2.953(3) 147
O20 H20B O1B 1_655 0.72 2.08 2.793(3) 168
O21 H21A O8'B 2_664 1.04 1.83 2.857(4) 170
O21 H21B O20 2_564 1.21 1.57 2.762(5) 166
O22 H22A O14C 2_563 1.12 1.72 2.843(4) 177
O22 H22B O23' 2_663 0.85 1.72 2.36(2) 129
O22 H22B O23 2_663 0.85 2.08 2.84(2) 147
